data_7107953
loop_
_publ_author_name
'Chengzhong Cui'
'Roger A. Lalancette'
'Frieder Jakle'

_publ_section_title
;
 The elusive tripodal tris(2-pyridyl)borate ligand: a strongly
 coordinating tetraarylborate
;
_journal_name_full Chem.Commun.
_journal_page_first 6930
_journal_paper_doi 10.1039/c2cc33059h
_journal_volume 48
_journal_year 2012
_chemical_formula_moiety 'C25 H26 B N3'
_chemical_formula_sum 'C25 H26 B N3'
_chemical_formula_weight 379.30
_chemical_name_systematic
;
?
;
_space_group_IT_number 2
_symmetry_cell_setting triclinic
_symmetry_space_group_name_Hall '-P 1'
_symmetry_space_group_name_H-M 'P -1'
_atom_sites_solution_hydrogens geom
_atom_sites_solution_primary direct
_atom_sites_solution_secondary difmap
_audit_creation_method SHELXL-97
_cell_angle_alpha 86.769(1)
_cell_angle_beta 86.723(1)
_cell_angle_gamma 70.469(1)
_cell_formula_units_Z 4
_cell_length_a 9.5834(2)
_cell_length_b 13.3508(3)
_cell_length_c 17.3829(4)
_cell_measurement_reflns_used 9977
_cell_measurement_temperature 100(2)
_cell_measurement_theta_max 68.25
_cell_measurement_theta_min 3.71
_cell_volume 2091.03(8)
_computing_cell_refinement 'APEX 2'
_computing_data_collection 'APEX 2 (Bruker, 2006)'
_computing_data_reduction 'SAINT (Bruker, 2005)'
_computing_molecular_graphics SHELXTL
_computing_publication_material SHELXTL
_computing_structure_refinement SHELXTL
_computing_structure_solution 'SHELXTL (Sheldrick, 2008b)'
_diffrn_ambient_temperature 100(2)
_diffrn_measured_fraction_theta_full 0.931
_diffrn_measured_fraction_theta_max 0.929
_diffrn_measurement_device_type 'Bruker SMART CCD Apex-II area-detector'
_diffrn_measurement_method '\f and \w'
_diffrn_radiation_monochromator graphite
_diffrn_radiation_source 'fine-focus sealed tube'
_diffrn_radiation_type CuK\a
_diffrn_radiation_wavelength 1.54178
_diffrn_reflns_av_R_equivalents 0.020
_diffrn_reflns_av_sigmaI/netI 0.028
_diffrn_reflns_limit_h_max 11
_diffrn_reflns_limit_h_min -11
_diffrn_reflns_limit_k_max 14
_diffrn_reflns_limit_k_min -16
_diffrn_reflns_limit_l_max 20
_diffrn_reflns_limit_l_min -20
_diffrn_reflns_number 14577
_diffrn_reflns_theta_full 67.70
_diffrn_reflns_theta_max 67.95
_diffrn_reflns_theta_min 2.55
_diffrn_standards_decay_% 0
_diffrn_standards_number 0
_exptl_absorpt_coefficient_mu 0.540
_exptl_absorpt_correction_T_max 0.948
_exptl_absorpt_correction_T_min 0.774
_exptl_absorpt_correction_type numerical
_exptl_absorpt_process_details 'SADABS (Sheldrick, 2008a)'
_exptl_crystal_colour colourless
_exptl_crystal_density_diffrn 1.205
_exptl_crystal_density_method 'not measured'
_exptl_crystal_description needle
_exptl_crystal_F_000 808
_exptl_crystal_size_max 0.50
_exptl_crystal_size_mid 0.15
_exptl_crystal_size_min 0.10
_refine_diff_density_max 0.31
_refine_diff_density_min -0.19
_refine_diff_density_rms 0.04
_refine_ls_extinction_method none
_refine_ls_goodness_of_fit_ref 1.02
_refine_ls_hydrogen_treatment constr
_refine_ls_matrix_type full
_refine_ls_number_parameters 529
_refine_ls_number_reflns 7078
_refine_ls_number_restraints 0
_refine_ls_restrained_S_all 1.02
_refine_ls_R_factor_all 0.045
_refine_ls_R_factor_gt 0.041
_refine_ls_shift/su_max 0.00
_refine_ls_shift/su_mean 0.00
_refine_ls_structure_factor_coef Fsqd
_refine_ls_weighting_details 'calc w=1/[\s^2^(Fo^2^)+(0.0570P)^2^+0.8759P] where P=(Fo^2^+2Fc^2^)/3'
_refine_ls_weighting_scheme calc
_refine_ls_wR_factor_gt 0.108
_refine_ls_wR_factor_ref 0.111
_reflns_number_gt 6431
_reflns_number_total 7078
_reflns_threshold_expression I>2\s(I)
_cod_data_source_file c2cc33059h.txt
_cod_data_source_block ligand1
_cod_database_code 7107953

loop_
_symmetry_equiv_pos_as_xyz
'x, y, z'
'-x, -y, -z'

loop_
_atom_site_label
_atom_site_type_symbol
_atom_site_fract_x
_atom_site_fract_y
_atom_site_fract_z
_atom_site_U_iso_or_equiv
_atom_site_adp_type
_atom_site_occupancy
_atom_site_symmetry_multiplicity
_atom_site_calc_flag
_atom_site_refinement_flags
B1 B 0.68573(17) 0.82247(13) 0.39062(8) 0.0209(3) Uani 1 1 d .
N1 N 0.43378(13) 0.88183(9) 0.46892(6) 0.0228(2) Uani 1 1 d .
H1 H 0.4860 0.8902 0.5065 0.027 Uiso 1 1 calc R
N2 N 0.59858(13) 1.02326(9) 0.35286(6) 0.0250(3) Uani 1 1 d .
N3 N 0.68790(13) 0.85327(9) 0.53491(6) 0.0239(3) Uani 1 1 d .
C1 C 0.50632(15) 0.84713(11) 0.40159(8) 0.0215(3) Uani 1 1 d .
C2 C 0.41843(16) 0.83629(12) 0.34301(8) 0.0269(3) Uani 1 1 d .
H2 H 0.4636 0.8136 0.2941 0.032 Uiso 1 1 calc R
C3 C 0.26791(17) 0.85786(13) 0.35480(9) 0.0298(3) Uani 1 1 d .
H3 H 0.2106 0.8490 0.3145 0.036 Uiso 1 1 calc R
C4 C 0.20028(16) 0.89274(12) 0.42610(9) 0.0290(3) Uani 1 1 d .
H4 H 0.0967 0.9080 0.4353 0.035 Uiso 1 1 calc R
C5 C 0.28675(16) 0.90450(12) 0.48254(8) 0.0271(3) Uani 1 1 d .
H5 H 0.2431 0.9287 0.5315 0.033 Uiso 1 1 calc R
C6 C 0.71142(15) 0.93002(11) 0.35145(7) 0.0208(3) Uani 1 1 d .
C7 C 0.85113(16) 0.92746(12) 0.32005(8) 0.0268(3) Uani 1 1 d .
H7 H 0.9303 0.8617 0.3184 0.032 Uiso 1 1 calc R
C8 C 0.87448(18) 1.01941(13) 0.29157(9) 0.0326(3) Uani 1 1 d .
H8 H 0.9690 1.0174 0.2706 0.039 Uiso 1 1 calc R
C9 C 0.75786(18) 1.11451(12) 0.29412(9) 0.0328(3) Uani 1 1 d .
H9 H 0.7702 1.1794 0.2755 0.039 Uiso 1 1 calc R
C10 C 0.62325(18) 1.11182(12) 0.32464(8) 0.0298(3) Uani 1 1 d .
H10 H 0.5426 1.1768 0.3258 0.036 Uiso 1 1 calc R
C11 C 0.76820(15) 0.80456(11) 0.47273(7) 0.0213(3) Uani 1 1 d .
C12 C 0.92049(16) 0.75138(12) 0.47925(8) 0.0257(3) Uani 1 1 d .
H12 H 0.9775 0.7154 0.4364 0.031 Uiso 1 1 calc R
C13 C 0.98867(16) 0.75071(12) 0.54747(8) 0.0290(3) Uani 1 1 d .
H13 H 1.0920 0.7147 0.5516 0.035 Uiso 1 1 calc R
C14 C 0.90432(17) 0.80323(12) 0.60962(8) 0.0286(3) Uani 1 1 d .
H14 H 0.9484 0.8052 0.6568 0.034 Uiso 1 1 calc R
C15 C 0.75479(17) 0.85248(12) 0.60095(8) 0.0275(3) Uani 1 1 d .
H15 H 0.6960 0.8876 0.6436 0.033 Uiso 1 1 calc R
C16 C 0.75231(14) 0.72252(11) 0.33436(7) 0.0206(3) Uani 1 1 d .
C17 C 0.79488(15) 0.61581(11) 0.36142(7) 0.0227(3) Uani 1 1 d .
H17 H 0.7903 0.6008 0.4154 0.027 Uiso 1 1 calc R
C18 C 0.84324(15) 0.53158(11) 0.31229(8) 0.0237(3) Uani 1 1 d .
H18 H 0.8715 0.4609 0.3336 0.028 Uiso 1 1 calc R
C19 C 0.85153(14) 0.54803(11) 0.23224(8) 0.0219(3) Uani 1 1 d .
C20 C 0.80788(14) 0.65338(11) 0.20458(7) 0.0217(3) Uani 1 1 d .
H20 H 0.8104 0.6682 0.1505 0.026 Uiso 1 1 calc R
C21 C 0.76066(14) 0.73734(11) 0.25422(8) 0.0215(3) Uani 1 1 d .
H21 H 0.7328 0.8079 0.2327 0.026 Uiso 1 1 calc R
C22 C 0.90839(16) 0.45416(11) 0.17862(8) 0.0259(3) Uani 1 1 d .
C23 C 0.8071(2) 0.38623(15) 0.18730(11) 0.0448(4) Uani 1 1 d .
H23A H 0.8049 0.3598 0.2409 0.067 Uiso 1 1 calc R
H23B H 0.8450 0.3259 0.1534 0.067 Uiso 1 1 calc R
H23C H 0.7067 0.4295 0.1730 0.067 Uiso 1 1 calc R
C24 C 0.9158(2) 0.49185(13) 0.09446(9) 0.0369(4) Uani 1 1 d .
H24A H 0.8159 0.5333 0.0783 0.055 Uiso 1 1 calc R
H24B H 0.9570 0.4301 0.0622 0.055 Uiso 1 1 calc R
H24C H 0.9792 0.5364 0.0889 0.055 Uiso 1 1 calc R
C25 C 1.06638(18) 0.38572(13) 0.20019(9) 0.0364(4) Uani 1 1 d .
H25A H 1.1311 0.4293 0.1952 0.055 Uiso 1 1 calc R
H25B H 1.1040 0.3263 0.1656 0.055 Uiso 1 1 calc R
H25C H 1.0647 0.3580 0.2535 0.055 Uiso 1 1 calc R
B2 B 0.26399(17) 0.79272(13) 0.08985(9) 0.0230(3) Uani 1 1 d .
N1A N -0.00814(13) 0.91557(10) 0.07815(7) 0.0265(3) Uani 1 1 d .
H1A H 0.0193 0.9593 0.1049 0.032 Uiso 1 1 calc R
N2A N 0.35020(14) 0.80551(10) -0.05011(7) 0.0298(3) Uani 1 1 d .
N3A N 0.18349(14) 0.97875(10) 0.14787(7) 0.0281(3) Uani 1 1 d .
C1A C 0.09480(15) 0.82228(11) 0.06136(7) 0.0229(3) Uani 1 1 d .
C2A C 0.04550(17) 0.75365(13) 0.02073(8) 0.0297(3) Uani 1 1 d .
H2A H 0.1135 0.6864 0.0070 0.036 Uiso 1 1 calc R
C3A C -0.10002(17) 0.78193(13) 0.00036(9) 0.0327(3) Uani 1 1 d .
H3A H -0.1323 0.7335 -0.0258 0.039 Uiso 1 1 calc R
C4A C -0.19930(17) 0.88140(13) 0.01816(8) 0.0317(3) Uani 1 1 d .
H4A H -0.2992 0.9025 0.0032 0.038 Uiso 1 1 calc R
C5A C -0.15057(17) 0.94796(13) 0.05740(9) 0.0322(3) Uani 1 1 d .
H5A H -0.2161 1.0165 0.0700 0.039 Uiso 1 1 calc R
C6A C 0.37378(15) 0.74306(11) 0.01540(8) 0.0241(3) Uani 1 1 d .
C7A C 0.48306(19) 0.64332(13) 0.01373(9) 0.0373(4) Uani 1 1 d .
H7A H 0.5010 0.5990 0.0593 0.045 Uiso 1 1 calc R
C8A C 0.5664(2) 0.60735(15) -0.05342(10) 0.0439(4) Uani 1 1 d .
H8A H 0.6412 0.5394 -0.0538 0.053 Uiso 1 1 calc R
C9A C 0.53902(17) 0.67146(14) -0.11912(9) 0.0347(4) Uani 1 1 d .
H9A H 0.5930 0.6491 -0.1662 0.042 Uiso 1 1 calc R
C10A C 0.43096(18) 0.76892(13) -0.11432(9) 0.0329(3) Uani 1 1 d .
H10A H 0.4119 0.8137 -0.1597 0.039 Uiso 1 1 calc R
C11A C 0.29729(16) 0.89712(11) 0.11903(7) 0.0245(3) Uani 1 1 d .
C12A C 0.44157(17) 0.90162(12) 0.12047(9) 0.0303(3) Uani 1 1 d .
H12A H 0.5224 0.8458 0.0993 0.036 Uiso 1 1 calc R
C13A C 0.46768(18) 0.98624(13) 0.15223(9) 0.0344(4) Uani 1 1 d .
H13A H 0.5657 0.9881 0.1537 0.041 Uiso 1 1 calc R
C14A C 0.34896(19) 1.06806(13) 0.18173(9) 0.0333(4) Uani 1 1 d .
H14A H 0.3635 1.1269 0.2041 0.040 Uiso 1 1 calc R
C15A C 0.20960(19) 1.06159(13) 0.17769(8) 0.0321(3) Uani 1 1 d .
H15A H 0.1275 1.1183 0.1968 0.039 Uiso 1 1 calc R
C16A C 0.28432(15) 0.70924(11) 0.16449(7) 0.0217(3) Uani 1 1 d .
C17A C 0.42232(16) 0.66376(12) 0.19772(8) 0.0260(3) Uani 1 1 d .
H17A H 0.5047 0.6807 0.1751 0.031 Uiso 1 1 calc R
C18A C 0.44375(16) 0.59517(12) 0.26206(8) 0.0280(3) Uani 1 1 d .
H18A H 0.5399 0.5663 0.2821 0.034 Uiso 1 1 calc R
C19A C 0.32753(17) 0.56749(12) 0.29811(8) 0.0265(3) Uani 1 1 d .
C20A C 0.18877(16) 0.61348(12) 0.26711(8) 0.0277(3) Uani 1 1 d .
H20A H 0.1061 0.5979 0.2907 0.033 Uiso 1 1 calc R
C21A C 0.16867(16) 0.68198(12) 0.20212(8) 0.0263(3) Uani 1 1 d .
H21A H 0.0722 0.7114 0.1826 0.032 Uiso 1 1 calc R
C22A C 0.35210(18) 0.49543(13) 0.37173(8) 0.0325(4) Uani 1 1 d .
C23A C 0.3424(2) 0.56647(16) 0.43994(9) 0.0443(4) Uani 1 1 d .
H23E H 0.4212 0.5982 0.4337 0.066 Uiso 1 1 calc R
H23D H 0.3540 0.5234 0.4882 0.066 Uiso 1 1 calc R
H23F H 0.2457 0.6230 0.4413 0.066 Uiso 1 1 calc R
C24A C 0.5057(2) 0.40986(13) 0.36890(9) 0.0435(4) Uani 1 1 d .
H24D H 0.5180 0.3698 0.3220 0.065 Uiso 1 1 calc R
H24E H 0.5154 0.3613 0.4142 0.065 Uiso 1 1 calc R
H24F H 0.5821 0.4437 0.3686 0.065 Uiso 1 1 calc R
C25A C 0.2352(3) 0.4417(2) 0.38433(14) 0.0840(10) Uani 1 1 d .
H25E H 0.1371 0.4959 0.3900 0.126 Uiso 1 1 calc R
H25D H 0.2554 0.3956 0.4311 0.126 Uiso 1 1 calc R
H25F H 0.2377 0.3989 0.3400 0.126 Uiso 1 1 calc R

loop_
_atom_site_aniso_label
_atom_site_aniso_U_11
_atom_site_aniso_U_22
_atom_site_aniso_U_33
_atom_site_aniso_U_23
_atom_site_aniso_U_13
_atom_site_aniso_U_12
B1 0.0208(7) 0.0228(8) 0.0197(7) -0.0039(6) 0.0013(6) -0.0077(6)
N1 0.0231(6) 0.0247(6) 0.0217(5) -0.0042(4) 0.0005(4) -0.0089(5)
N2 0.0283(6) 0.0231(6) 0.0236(6) -0.0044(5) 0.0010(5) -0.0084(5)
N3 0.0273(6) 0.0243(6) 0.0205(5) -0.0038(4) 0.0005(5) -0.0088(5)
C1 0.0245(7) 0.0183(7) 0.0225(6) -0.0028(5) 0.0015(5) -0.0084(6)
C2 0.0273(7) 0.0312(8) 0.0242(7) -0.0072(6) 0.0022(6) -0.0120(7)
C3 0.0281(7) 0.0345(9) 0.0303(7) -0.0069(6) -0.0023(6) -0.0140(7)
C4 0.0227(7) 0.0330(8) 0.0338(8) -0.0051(6) 0.0026(6) -0.0127(7)
C5 0.0258(7) 0.0295(8) 0.0259(7) -0.0052(6) 0.0050(6) -0.0094(6)
C6 0.0246(7) 0.0231(7) 0.0157(6) -0.0058(5) -0.0003(5) -0.0084(6)
C7 0.0259(7) 0.0269(8) 0.0281(7) -0.0041(6) 0.0017(6) -0.0094(6)
C8 0.0323(8) 0.0390(9) 0.0312(8) -0.0015(6) 0.0041(6) -0.0190(7)
C9 0.0440(9) 0.0284(8) 0.0308(8) 0.0027(6) -0.0023(7) -0.0187(7)
C10 0.0357(8) 0.0224(8) 0.0303(7) -0.0011(6) -0.0016(6) -0.0083(7)
C11 0.0246(7) 0.0198(7) 0.0215(6) -0.0025(5) 0.0011(5) -0.0101(6)
C12 0.0248(7) 0.0299(8) 0.0228(7) -0.0052(6) 0.0017(5) -0.0095(6)
C13 0.0249(7) 0.0336(8) 0.0288(7) -0.0013(6) -0.0026(6) -0.0098(7)
C14 0.0343(8) 0.0329(8) 0.0211(7) -0.0012(6) -0.0051(6) -0.0138(7)
C15 0.0332(8) 0.0296(8) 0.0202(6) -0.0047(5) 0.0000(6) -0.0107(7)
C16 0.0175(6) 0.0238(7) 0.0218(6) -0.0049(5) 0.0000(5) -0.0081(6)
C17 0.0240(7) 0.0265(7) 0.0194(6) -0.0026(5) 0.0005(5) -0.0107(6)
C18 0.0247(7) 0.0216(7) 0.0265(7) -0.0018(5) -0.0012(5) -0.0097(6)
C19 0.0181(6) 0.0245(7) 0.0246(7) -0.0064(5) -0.0004(5) -0.0085(6)
C20 0.0193(6) 0.0272(7) 0.0189(6) -0.0039(5) -0.0003(5) -0.0079(6)
C21 0.0204(6) 0.0211(7) 0.0230(6) -0.0022(5) -0.0018(5) -0.0068(6)
C22 0.0286(7) 0.0234(7) 0.0263(7) -0.0073(6) -0.0003(6) -0.0086(6)
C23 0.0519(11) 0.0401(10) 0.0519(10) -0.0234(8) 0.0122(8) -0.0266(9)
C24 0.0486(10) 0.0291(9) 0.0278(8) -0.0103(6) 0.0000(7) -0.0047(8)
C25 0.0369(9) 0.0310(9) 0.0353(8) -0.0106(7) -0.0018(7) -0.0015(7)
B2 0.0238(8) 0.0214(8) 0.0230(7) -0.0017(6) -0.0005(6) -0.0065(7)
N1A 0.0260(6) 0.0215(6) 0.0302(6) -0.0037(5) 0.0034(5) -0.0057(5)
N2A 0.0332(7) 0.0280(7) 0.0270(6) -0.0007(5) 0.0026(5) -0.0093(6)
N3A 0.0338(7) 0.0263(7) 0.0259(6) -0.0061(5) 0.0071(5) -0.0129(6)
C1A 0.0261(7) 0.0217(7) 0.0185(6) 0.0004(5) 0.0012(5) -0.0051(6)
C2A 0.0279(7) 0.0288(8) 0.0290(7) -0.0077(6) -0.0031(6) -0.0036(7)
C3A 0.0309(8) 0.0388(9) 0.0275(7) -0.0081(6) -0.0036(6) -0.0089(7)
C4A 0.0243(7) 0.0383(9) 0.0280(7) 0.0035(6) -0.0022(6) -0.0048(7)
C5A 0.0269(8) 0.0272(8) 0.0372(8) 0.0015(6) 0.0036(6) -0.0033(7)
C6A 0.0245(7) 0.0244(7) 0.0249(7) -0.0026(5) -0.0012(5) -0.0097(6)
C7A 0.0413(9) 0.0317(9) 0.0293(8) -0.0009(6) 0.0011(7) 0.0000(8)
C8A 0.0395(9) 0.0390(10) 0.0392(9) -0.0085(7) 0.0031(7) 0.0058(8)
C9A 0.0288(8) 0.0438(10) 0.0302(8) -0.0112(7) 0.0071(6) -0.0102(8)
C10A 0.0369(8) 0.0372(9) 0.0259(7) -0.0009(6) 0.0035(6) -0.0150(8)
C11A 0.0307(7) 0.0234(7) 0.0196(6) 0.0004(5) 0.0003(5) -0.0097(6)
C12A 0.0301(8) 0.0265(8) 0.0339(8) -0.0023(6) -0.0001(6) -0.0090(7)
C13A 0.0353(8) 0.0343(9) 0.0378(8) -0.0009(7) -0.0035(7) -0.0169(7)
C14A 0.0464(9) 0.0316(9) 0.0281(7) -0.0060(6) 0.0018(7) -0.0210(8)
C15A 0.0414(9) 0.0299(8) 0.0278(7) -0.0083(6) 0.0105(6) -0.0161(7)
C16A 0.0251(7) 0.0207(7) 0.0204(6) -0.0045(5) -0.0008(5) -0.0084(6)
C17A 0.0232(7) 0.0305(8) 0.0260(7) -0.0012(6) 0.0000(5) -0.0113(6)
C18A 0.0258(7) 0.0322(8) 0.0275(7) 0.0001(6) -0.0064(6) -0.0110(6)
C19A 0.0329(8) 0.0286(8) 0.0221(7) -0.0002(6) -0.0060(6) -0.0150(7)
C20A 0.0282(7) 0.0327(8) 0.0268(7) 0.0015(6) -0.0023(6) -0.0166(7)
C21A 0.0242(7) 0.0279(8) 0.0284(7) 0.0002(6) -0.0053(6) -0.0104(6)
C22A 0.0349(8) 0.0415(9) 0.0258(7) 0.0084(6) -0.0097(6) -0.0191(7)
C23A 0.0384(9) 0.0532(11) 0.0240(8) -0.0002(7) -0.0049(7) 0.0079(8)
C24A 0.0671(12) 0.0268(9) 0.0294(8) 0.0034(6) -0.0028(8) -0.0065(9)
C25A 0.0942(17) 0.125(2) 0.0683(14) 0.0704(15) -0.0529(13) -0.0880(18)

loop_
_atom_type_symbol
_atom_type_description
_atom_type_scat_dispersion_real
_atom_type_scat_dispersion_imag
_atom_type_scat_source
C C 0.0181 0.0091 'International Tables Vol C Tables 4.2.6.8 and 6.1.1.4'
H H 0.0000 0.0000 'International Tables Vol C Tables 4.2.6.8 and 6.1.1.4'
N N 0.0311 0.0180 'International Tables Vol C Tables 4.2.6.8 and 6.1.1.4'
B B 0.0090 0.0039 'International Tables Vol C Tables 4.2.6.8 and 6.1.1.4'

loop_
_geom_angle_atom_site_label_1
_geom_angle_atom_site_label_2
_geom_angle_atom_site_label_3
_geom_angle
C16 B1 C11 113.47(11)
C16 B1 C1 107.77(10)
C11 B1 C1 112.97(11)
C16 B1 C6 111.13(11)
C11 B1 C6 103.92(10)
C1 B1 C6 107.42(11)
C5 N1 C1 124.52(12)
C5 N1 H1 117.7
C1 N1 H1 117.7
C10 N2 C6 118.82(13)
C15 N3 C11 120.12(12)
N1 C1 C2 115.77(12)
N1 C1 B1 120.77(11)
C2 C1 B1 123.45(12)
C3 C2 C1 121.49(13)
C3 C2 H2 119.3
C1 C2 H2 119.3
C2 C3 C4 119.67(13)
C2 C3 H3 120.2
C4 C3 H3 120.2
C5 C4 C3 118.36(13)
C5 C4 H4 120.8
C3 C4 H4 120.8
N1 C5 C4 120.17(13)
N1 C5 H5 119.9
C4 C5 H5 119.9
N2 C6 C7 119.57(13)
N2 C6 B1 119.34(12)
C7 C6 B1 121.01(13)
C8 C7 C6 120.76(15)
C8 C7 H7 119.6
C6 C7 H7 119.6
C7 C8 C9 118.89(14)
C7 C8 H8 120.6
C9 C8 H8 120.6
C10 C9 C8 117.70(14)
C10 C9 H9 121.1
C8 C9 H9 121.1
N2 C10 C9 124.24(15)
N2 C10 H10 117.9
C9 C10 H10 117.9
N3 C11 C12 118.87(12)
N3 C11 B1 117.86(12)
C12 C11 B1 122.89(12)
C13 C12 C11 120.71(13)
C13 C12 H12 119.6
C11 C12 H12 119.6
C12 C13 C14 119.15(14)
C12 C13 H13 120.4
C14 C13 H13 120.4
C15 C14 C13 118.04(13)
C15 C14 H14 121.0
C13 C14 H14 121.0
N3 C15 C14 123.09(13)
N3 C15 H15 118.5
C14 C15 H15 118.5
C21 C16 C17 114.96(12)
C21 C16 B1 121.66(12)
C17 C16 B1 123.21(11)
C18 C17 C16 122.49(12)
C18 C17 H17 118.8
C16 C17 H17 118.8
C17 C18 C19 121.70(13)
C17 C18 H18 119.1
C19 C18 H18 119.1
C20 C19 C18 116.43(12)
C20 C19 C22 122.38(12)
C18 C19 C22 121.19(12)
C21 C20 C19 121.51(12)
C21 C20 H20 119.2
C19 C20 H20 119.2
C20 C21 C16 122.90(13)
C20 C21 H21 118.6
C16 C21 H21 118.6
C24 C22 C23 109.25(13)
C24 C22 C19 111.59(12)
C23 C22 C19 109.97(12)
C24 C22 C25 107.52(13)
C23 C22 C25 109.37(14)
C19 C22 C25 109.09(11)
C22 C23 H23A 109.5
C22 C23 H23B 109.5
H23A C23 H23B 109.5
C22 C23 H23C 109.5
H23A C23 H23C 109.5
H23B C23 H23C 109.5
C22 C24 H24A 109.5
C22 C24 H24B 109.5
H24A C24 H24B 109.5
C22 C24 H24C 109.5
H24A C24 H24C 109.5
H24B C24 H24C 109.5
C22 C25 H25A 109.5
C22 C25 H25B 109.5
H25A C25 H25B 109.5
C22 C25 H25C 109.5
H25A C25 H25C 109.5
H25B C25 H25C 109.5
C1A B2 C16A 108.15(11)
C1A B2 C6A 106.20(11)
C16A B2 C6A 113.53(12)
C1A B2 C11A 112.23(12)
C16A B2 C11A 106.44(11)
C6A B2 C11A 110.38(11)
C1A N1A C5A 125.39(13)
C1A N1A H1A 117.3
C5A N1A H1A 117.3
C10A N2A C6A 119.14(13)
C15A N3A C11A 120.19(13)
N1A C1A C2A 115.51(13)
N1A C1A B2 120.56(12)
C2A C1A B2 123.91(13)
C3A C2A C1A 121.16(15)
C3A C2A H2A 119.4
C1A C2A H2A 119.4
C2A C3A C4A 119.85(15)
C2A C3A H3A 120.1
C4A C3A H3A 120.1
C5A C4A C3A 118.70(14)
C5A C4A H4A 120.7
C3A C4A H4A 120.7
N1A C5A C4A 119.34(15)
N1A C5A H5A 120.3
C4A C5A H5A 120.3
N2A C6A C7A 118.62(13)
N2A C6A B2 115.44(12)
C7A C6A B2 125.91(13)
C8A C7A C6A 121.24(15)
C8A C7A H7A 119.4
C6A C7A H7A 119.4
C9A C8A C7A 118.98(16)
C9A C8A H8A 120.5
C7A C8A H8A 120.5
C10A C9A C8A 117.49(15)
C10A C9A H9A 121.3
C8A C9A H9A 121.3
N2A C10A C9A 124.52(14)
N2A C10A H10A 117.7
C9A C10A H10A 117.7
N3A C11A C12A 118.46(13)
N3A C11A B2 119.10(12)
C12A C11A B2 122.27(13)
C13A C12A C11A 120.98(15)
C13A C12A H12A 119.5
C11A C12A H12A 119.5
C14A C13A C12A 119.09(14)
C14A C13A H13A 120.5
C12A C13A H13A 120.5
C15A C14A C13A 118.02(14)
C15A C14A H14A 121.0
C13A C14A H14A 121.0
N3A C15A C14A 123.23(15)
N3A C15A H15A 118.4
C14A C15A H15A 118.4
C21A C16A C17A 114.93(12)
C21A C16A B2 124.18(12)
C17A C16A B2 120.80(12)
C18A C17A C16A 122.79(13)
C18A C17A H17A 118.6
C16A C17A H17A 118.6
C17A C18A C19A 121.48(13)
C17A C18A H18A 119.3
C19A C18A H18A 119.3
C20A C19A C18A 116.75(13)
C20A C19A C22A 122.49(13)
C18A C19A C22A 120.64(13)
C19A C20A C21A 121.26(13)
C19A C20A H20A 119.4
C21A C20A H20A 119.4
C20A C21A C16A 122.77(13)
C20A C21A H21A 118.6
C16A C21A H21A 118.6
C25A C22A C24A 108.94(17)
C25A C22A C19A 111.81(12)
C24A C22A C19A 111.06(13)
C25A C22A C23A 109.03(17)
C24A C22A C23A 108.69(13)
C19A C22A C23A 107.23(13)
C22A C23A H23E 109.5
C22A C23A H23D 109.5
H23E C23A H23D 109.5
C22A C23A H23F 109.5
H23E C23A H23F 109.5
H23D C23A H23F 109.5
C22A C24A H24D 109.5
C22A C24A H24E 109.5
H24D C24A H24E 109.5
C22A C24A H24F 109.5
H24D C24A H24F 109.5
H24E C24A H24F 109.5
C22A C25A H25E 109.5
C22A C25A H25D 109.5
H25E C25A H25D 109.5
C22A C25A H25F 109.5
H25E C25A H25F 109.5
H25D C25A H25F 109.5

loop_
_geom_bond_atom_site_label_1
_geom_bond_atom_site_label_2
_geom_bond_distance
B1 C16 1.628(2)
B1 C11 1.6380(19)
B1 C1 1.6407(19)
B1 C6 1.6410(19)
N1 C5 1.3483(18)
N1 C1 1.3491(18)
N1 H1 0.8800
N2 C10 1.3426(19)
N2 C6 1.3490(19)
N3 C15 1.3443(18)
N3 C11 1.3539(18)
C1 C2 1.4013(19)
C2 C3 1.379(2)
C2 H2 0.9500
C3 C4 1.394(2)
C3 H3 0.9500
C4 C5 1.368(2)
C4 H4 0.9500
C5 H5 0.9500
C6 C7 1.4071(19)
C7 C8 1.380(2)
C7 H7 0.9500
C8 C9 1.384(2)
C8 H8 0.9500
C9 C10 1.377(2)
C9 H9 0.9500
C10 H10 0.9500
C11 C12 1.4014(19)
C12 C13 1.384(2)
C12 H12 0.9500
C13 C14 1.385(2)
C13 H13 0.9500
C14 C15 1.375(2)
C14 H14 0.9500
C15 H15 0.9500
C16 C21 1.3975(18)
C16 C17 1.4053(19)
C17 C18 1.3868(19)
C17 H17 0.9500
C18 C19 1.3984(19)
C18 H18 0.9500
C19 C20 1.392(2)
C19 C22 1.5341(19)
C20 C21 1.3897(19)
C20 H20 0.9500
C21 H21 0.9500
C22 C24 1.526(2)
C22 C23 1.531(2)
C22 C25 1.539(2)
C23 H23A 0.9800
C23 H23B 0.9800
C23 H23C 0.9800
C24 H24A 0.9800
C24 H24B 0.9800
C24 H24C 0.9800
C25 H25A 0.9800
C25 H25B 0.9800
C25 H25C 0.9800
B2 C1A 1.635(2)
B2 C16A 1.6384(19)
B2 C6A 1.642(2)
B2 C11A 1.643(2)
N1A C1A 1.3402(19)
N1A C5A 1.351(2)
N1A H1A 0.8800
N2A C10A 1.339(2)
N2A C6A 1.3564(18)
N3A C15A 1.3487(19)
N3A C11A 1.354(2)
C1A C2A 1.401(2)
C2A C3A 1.379(2)
C2A H2A 0.9500
C3A C4A 1.390(2)
C3A H3A 0.9500
C4A C5A 1.362(2)
C4A H4A 0.9500
C5A H5A 0.9500
C6A C7A 1.393(2)
C7A C8A 1.390(2)
C7A H7A 0.9500
C8A C9A 1.371(2)
C8A H8A 0.9500
C9A C10A 1.369(2)
C9A H9A 0.9500
C10A H10A 0.9500
C11A C12A 1.406(2)
C12A C13A 1.385(2)
C12A H12A 0.9500
C13A C14A 1.384(2)
C13A H13A 0.9500
C14A C15A 1.373(2)
C14A H14A 0.9500
C15A H15A 0.9500
C16A C21A 1.3959(19)
C16A C17A 1.4008(19)
C17A C18A 1.384(2)
C17A H17A 0.9500
C18A C19A 1.393(2)
C18A H18A 0.9500
C19A C20A 1.391(2)
C19A C22A 1.5373(19)
C20A C21A 1.393(2)
C20A H20A 0.9500
C21A H21A 0.9500
C22A C25A 1.520(2)
C22A C24A 1.532(2)
C22A C23A 1.539(2)
C23A H23E 0.9800
C23A H23D 0.9800
C23A H23F 0.9800
C24A H24D 0.9800
C24A H24E 0.9800
C24A H24F 0.9800
C25A H25E 0.9800
C25A H25D 0.9800
C25A H25F 0.9800

loop_
_geom_torsion_atom_site_label_1
_geom_torsion_atom_site_label_2
_geom_torsion_atom_site_label_3
_geom_torsion_atom_site_label_4
_geom_torsion
C5 N1 C1 C2 0.86(19)
C5 N1 C1 B1 179.57(12)
C16 B1 C1 N1 145.83(11)
C11 B1 C1 N1 19.60(16)
C6 B1 C1 N1 -94.35(13)
C16 B1 C1 C2 -35.57(16)
C11 B1 C1 C2 -161.80(12)
C6 B1 C1 C2 84.25(15)
N1 C1 C2 C3 -1.4(2)
B1 C1 C2 C3 179.98(12)
C1 C2 C3 C4 1.0(2)
C2 C3 C4 C5 -0.1(2)
C1 N1 C5 C4 0.0(2)
C3 C4 C5 N1 -0.4(2)
C10 N2 C6 C7 -0.61(17)
C10 N2 C6 B1 176.18(11)
C16 B1 C6 N2 134.30(11)
C11 B1 C6 N2 -103.29(12)
C1 B1 C6 N2 16.62(14)
C16 B1 C6 C7 -48.95(14)
C11 B1 C6 C7 73.46(14)
C1 B1 C6 C7 -166.63(11)
N2 C6 C7 C8 0.79(19)
B1 C6 C7 C8 -175.95(12)
C6 C7 C8 C9 -0.1(2)
C7 C8 C9 C10 -0.8(2)
C6 N2 C10 C9 -0.3(2)
C8 C9 C10 N2 1.0(2)
C15 N3 C11 C12 1.63(18)
C15 N3 C11 B1 -171.49(11)
C16 B1 C11 N3 -150.68(11)
C1 B1 C11 N3 -27.57(15)
C6 B1 C11 N3 88.49(13)
C16 B1 C11 C12 36.48(16)
C1 B1 C11 C12 159.59(12)
C6 B1 C11 C12 -84.35(14)
N3 C11 C12 C13 -1.50(19)
B1 C11 C12 C13 171.26(12)
C11 C12 C13 C14 0.1(2)
C12 C13 C14 C15 1.2(2)
C11 N3 C15 C14 -0.3(2)
C13 C14 C15 N3 -1.1(2)
C11 B1 C16 C21 -145.27(11)
C1 B1 C16 C21 88.82(13)
C6 B1 C16 C21 -28.61(15)
C11 B1 C16 C17 39.69(16)
C1 B1 C16 C17 -86.21(13)
C6 B1 C16 C17 156.35(11)
C21 C16 C17 C18 0.75(17)
B1 C16 C17 C18 176.10(11)
C16 C17 C18 C19 -0.45(19)
C17 C18 C19 C20 -0.49(18)
C17 C18 C19 C22 178.70(11)
C18 C19 C20 C21 1.09(17)
C22 C19 C20 C21 -178.08(11)
C19 C20 C21 C16 -0.80(18)
C17 C16 C21 C20 -0.14(17)
B1 C16 C21 C20 -175.56(11)
C20 C19 C22 C24 2.44(17)
C18 C19 C22 C24 -176.69(12)
C20 C19 C22 C23 -118.95(14)
C18 C19 C22 C23 61.92(16)
C20 C19 C22 C25 121.06(13)
C18 C19 C22 C25 -58.07(16)
C5A N1A C1A C2A -1.94(19)
C5A N1A C1A B2 179.76(12)
C16A B2 C1A N1A 102.96(13)
C11A B2 C1A N1A -14.10(16)
C6A B2 C1A N1A -135.00(12)
C16A B2 C1A C2A -75.20(15)
C11A B2 C1A C2A 167.74(12)
C6A B2 C1A C2A 46.85(16)
N1A C1A C2A C3A -0.23(19)
B2 C1A C2A C3A 178.01(12)
C1A C2A C3A C4A 2.0(2)
C2A C3A C4A C5A -1.7(2)
C1A N1A C5A C4A 2.2(2)
C3A C4A C5A N1A -0.3(2)
C10A N2A C6A C7A 0.96(19)
C10A N2A C6A B2 -177.32(12)
C1A B2 C6A N2A 54.93(14)
C16A B2 C6A N2A 173.48(11)
C11A B2 C6A N2A -67.02(14)
C1A B2 C6A C7A -123.20(14)
C16A B2 C6A C7A -4.65(18)
C11A B2 C6A C7A 114.84(15)
N2A C6A C7A C8A -0.5(2)
B2 C6A C7A C8A 177.55(14)
C6A C7A C8A C9A -0.3(3)
C7A C8A C9A C10A 0.7(2)
C6A N2A C10A C9A -0.6(2)
C8A C9A C10A N2A -0.3(2)
C15A N3A C11A C12A -0.58(18)
C15A N3A C11A B2 174.82(11)
C1A B2 C11A N3A 27.39(15)
C16A B2 C11A N3A -90.62(13)
C6A B2 C11A N3A 145.77(11)
C1A B2 C11A C12A -157.38(12)
C16A B2 C11A C12A 84.61(14)
C6A B2 C11A C12A -39.01(16)
N3A C11A C12A C13A 1.5(2)
B2 C11A C12A C13A -173.80(12)
C11A C12A C13A C14A -1.0(2)
C12A C13A C14A C15A -0.3(2)
C11A N3A C15A C14A -0.8(2)
C13A C14A C15A N3A 1.2(2)
C1A B2 C16A C21A -8.22(17)
C11A B2 C16A C21A 112.48(13)
C6A B2 C16A C21A -125.72(13)
C1A B2 C16A C17A 175.23(12)
C11A B2 C16A C17A -64.07(16)
C6A B2 C16A C17A 57.73(16)
C21A C16A C17A C18A 1.3(2)
B2 C16A C17A C18A 178.13(13)
C16A C17A C18A C19A -0.2(2)
C17A C18A C19A C20A -1.2(2)
C17A C18A C19A C22A -177.10(14)
C18A C19A C20A C21A 1.5(2)
C22A C19A C20A C21A 177.28(14)
C17A C16A C21A C20A -1.0(2)
B2 C16A C21A C20A -177.74(13)
C19A C20A C21A C16A -0.4(2)
C20A C19A C22A C25A 26.1(2)
C18A C19A C22A C25A -158.28(18)
C20A C19A C22A C24A 147.86(14)
C18A C19A C22A C24A -36.48(19)
C20A C19A C22A C23A -93.50(16)
C18A C19A C22A C23A 82.17(17)
